data_7107299
loop_
_publ_author_name
'Chen Zhu'
'John R. Falck'

_publ_section_title
;
 Rhodium Catalyzed C-H Olefination of N-Benzoylsulfonamide with Internal
 Alkenes
;
_journal_name_full Chem.Commun.
_journal_page_first 1674
_journal_paper_doi 10.1039/c2cc16963k
_journal_volume ?48
_journal_year 2012
_chemical_formula_moiety 'C22 H23 N O7 S'
_chemical_formula_sum 'C22 H23 N O7 S'
_chemical_formula_weight 445.47
_chemical_name_systematic
;
?
;
_space_group_IT_number 14
_symmetry_cell_setting monoclinic
_symmetry_space_group_name_Hall '-P 2yn'
_symmetry_space_group_name_H-M 'P 1 21/n 1'
_atom_sites_solution_hydrogens geom
_atom_sites_solution_primary direct
_atom_sites_solution_secondary difmap
_audit_creation_method SHELXL-97
_cell_angle_alpha 90.00
_cell_angle_beta 106.714(4)
_cell_angle_gamma 90.00
_cell_formula_units_Z 4
_cell_length_a 14.754(2)
_cell_length_b 8.5111(12)
_cell_length_c 17.209(2)
_cell_measurement_reflns_used 37907
_cell_measurement_temperature 100(2)
_cell_measurement_theta_max 27.5
_cell_measurement_theta_min 2.0
_cell_volume 2069.7(5)
_computing_cell_refinement 'CrystalClear (Rigaku Inc., 2008)'
_computing_data_collection 'CrystalClear (Rigaku Inc., 2008)'
_computing_data_reduction 'CrystalClear (Rigaku Inc., 2008)'
_computing_molecular_graphics 'XP SHELXTL/PC, Siemens Analytical'
_computing_structure_refinement 'XL SHELXTL/PC, Siemens Analytical'
_computing_structure_solution
;

SIR97 - Altomare A., Burla M.C., Camalli M., Cascarano G.L., Giacovazzo C.,
Guagliardi A., Moliterni A.G.G., Polidori G.,Spagna R.
;
_diffrn_ambient_temperature 100(2)
_diffrn_measured_fraction_theta_full 0.994
_diffrn_measured_fraction_theta_max 0.994
_diffrn_measurement_device_type 'Rigaku AFC-12 with Saturn 724+ CCD'
_diffrn_measurement_method \w-scans
_diffrn_radiation_monochromator graphite
_diffrn_radiation_source 'fine-focus sealed tube'
_diffrn_radiation_type MoK\a
_diffrn_radiation_wavelength 0.71075
_diffrn_reflns_av_R_equivalents 0.0265
_diffrn_reflns_av_sigmaI/netI 0.0149
_diffrn_reflns_limit_h_max 18
_diffrn_reflns_limit_h_min -19
_diffrn_reflns_limit_k_max 11
_diffrn_reflns_limit_k_min -11
_diffrn_reflns_limit_l_max 22
_diffrn_reflns_limit_l_min -22
_diffrn_reflns_number 36400
_diffrn_reflns_theta_full 27.35
_diffrn_reflns_theta_max 27.35
_diffrn_reflns_theta_min 3.21
_exptl_absorpt_coefficient_mu 0.202
_exptl_absorpt_correction_T_max 1.00
_exptl_absorpt_correction_T_min 0.890
_exptl_absorpt_correction_type multi-scan
_exptl_absorpt_process_details
;
Abscor. T. Higashi (2001). The Rigaku Corporation, Tokyo, Japan.
;
_exptl_crystal_colour colorless
_exptl_crystal_density_diffrn 1.430
_exptl_crystal_density_method 'not measured'
_exptl_crystal_description prisms
_exptl_crystal_F_000 936
_exptl_crystal_size_max 0.25
_exptl_crystal_size_mid 0.20
_exptl_crystal_size_min 0.18
_refine_diff_density_max 0.390
_refine_diff_density_min -0.428
_refine_diff_density_rms 0.050
_refine_ls_extinction_method none
_refine_ls_goodness_of_fit_ref 1.155
_refine_ls_hydrogen_treatment constr
_refine_ls_matrix_type full
_refine_ls_number_parameters 283
_refine_ls_number_reflns 4640
_refine_ls_number_restraints 0
_refine_ls_restrained_S_all 1.155
_refine_ls_R_factor_all 0.0436
_refine_ls_R_factor_gt 0.0396
_refine_ls_shift/su_max 0.001
_refine_ls_shift/su_mean 0.000
_refine_ls_structure_factor_coef Fsqd
_refine_ls_weighting_details 'calc w=1/[\s^2^(Fo^2^)+(0.0266P)^2^+1.7790P] where P=(Fo^2^+2Fc^2^)/3'
_refine_ls_weighting_scheme calc
_refine_ls_wR_factor_gt 0.0868
_refine_ls_wR_factor_ref 0.0883
_reflns_number_gt 4280
_reflns_number_total 4640
_reflns_threshold_expression >2sigma(I)
_cod_data_source_file c2cc16963k.txt
_cod_data_source_block shelxl
_cod_original_sg_symbol_H-M P21/n
_cod_database_code 7107299

loop_
_symmetry_equiv_pos_as_xyz
'x, y, z'
'-x+1/2, y+1/2, -z+1/2'
'-x, -y, -z'
'x-1/2, -y-1/2, z-1/2'

loop_
_atom_site_label
_atom_site_type_symbol
_atom_site_fract_x
_atom_site_fract_y
_atom_site_fract_z
_atom_site_U_iso_or_equiv
_atom_site_adp_type
_atom_site_occupancy
_atom_site_symmetry_multiplicity
_atom_site_calc_flag
_atom_site_refinement_flags
S1 S 0.68954(3) 0.19526(4) 0.44719(2) 0.01497(9) Uani 1 1 d .
N1 N 0.76617(9) 0.33954(15) 0.48628(7) 0.0146(3) Uani 1 1 d .
O1 O 0.89119(8) 0.19081(14) 0.56857(7) 0.0212(2) Uani 1 1 d .
O2 O 0.74203(8) 0.06943(14) 0.42528(7) 0.0210(2) Uani 1 1 d .
O3 O 0.61477(8) 0.27240(14) 0.38646(6) 0.0191(2) Uani 1 1 d .
O4 O 0.66401(8) 0.65895(13) 0.34986(6) 0.0195(2) Uani 1 1 d .
O5 O 0.75945(7) 0.45717(13) 0.33764(6) 0.0173(2) Uani 1 1 d .
O6 O 0.74630(8) 0.47726(16) 0.64066(7) 0.0240(3) Uani 1 1 d .
O7 O 0.60086(8) 0.58663(15) 0.61524(6) 0.0214(3) Uani 1 1 d .
C1 C 0.74155(10) 0.50739(18) 0.46974(9) 0.0141(3) Uani 1 1 d .
C2 C 0.83615(10) 0.58621(19) 0.51185(8) 0.0146(3) Uani 1 1 d .
C3 C 0.85875(11) 0.74486(19) 0.51317(9) 0.0176(3) Uani 1 1 d .
H3 H 0.8134 0.8204 0.4856 0.021 Uiso 1 1 calc R
C4 C 0.95096(11) 0.7895(2) 0.55673(9) 0.0198(3) Uani 1 1 d .
H4 H 0.9684 0.8972 0.5588 0.024 Uiso 1 1 calc R
C5 C 1.01781(11) 0.6778(2) 0.59730(9) 0.0198(3) Uani 1 1 d .
H5 H 1.0798 0.7107 0.6263 0.024 Uiso 1 1 calc R
C6 C 0.99418(10) 0.5187(2) 0.59545(9) 0.0175(3) Uani 1 1 d .
H6 H 1.0391 0.4425 0.6228 0.021 Uiso 1 1 calc R
C7 C 0.90226(10) 0.47520(18) 0.55201(9) 0.0150(3) Uani 1 1 d .
C8 C 0.85891(10) 0.31653(19) 0.54021(9) 0.0156(3) Uani 1 1 d .
C9 C 0.64421(11) 0.13304(18) 0.52641(9) 0.0152(3) Uani 1 1 d .
C10 C 0.55452(11) 0.18575(19) 0.52697(9) 0.0176(3) Uani 1 1 d .
H10 H 0.5182 0.2514 0.4848 0.021 Uiso 1 1 calc R
C11 C 0.51973(11) 0.14022(19) 0.59040(9) 0.0184(3) Uani 1 1 d .
H11 H 0.4587 0.1745 0.5911 0.022 Uiso 1 1 calc R
C12 C 0.57287(11) 0.04467(19) 0.65342(9) 0.0173(3) Uani 1 1 d .
C13 C 0.66144(11) -0.00961(19) 0.65028(9) 0.0177(3) Uani 1 1 d .
H13 H 0.6973 -0.0768 0.6919 0.021 Uiso 1 1 calc R
C14 C 0.69780(11) 0.03353(18) 0.58700(9) 0.0171(3) Uani 1 1 d .
H14 H 0.7578 -0.0039 0.5851 0.020 Uiso 1 1 calc R
C15 C 0.53548(12) 0.0070(2) 0.72443(10) 0.0224(3) Uani 1 1 d .
H15A H 0.5152 0.1042 0.7450 0.034 Uiso 1 1 calc R
H15B H 0.5855 -0.0429 0.7676 0.034 Uiso 1 1 calc R
H15C H 0.4815 -0.0648 0.7067 0.034 Uiso 1 1 calc R
C16 C 0.66082(10) 0.56421(19) 0.50368(9) 0.0158(3) Uani 1 1 d .
H16A H 0.6520 0.6785 0.4935 0.019 Uiso 1 1 calc R
H16B H 0.6015 0.5114 0.4732 0.019 Uiso 1 1 calc R
C17 C 0.67668(11) 0.53428(19) 0.59398(9) 0.0165(3) Uani 1 1 d .
C18 C 0.60969(12) 0.5912(2) 0.70268(9) 0.0219(3) Uani 1 1 d .
H18A H 0.5659 0.6714 0.7128 0.026 Uiso 1 1 calc R
H18B H 0.6749 0.6228 0.7327 0.026 Uiso 1 1 calc R
C19 C 0.58784(12) 0.4344(2) 0.73441(10) 0.0234(4) Uani 1 1 d .
H19A H 0.5240 0.4010 0.7038 0.035 Uiso 1 1 calc R
H19B H 0.5915 0.4443 0.7920 0.035 Uiso 1 1 calc R
H19C H 0.6339 0.3561 0.7281 0.035 Uiso 1 1 calc R
C20 C 0.71502(10) 0.54911(18) 0.37809(9) 0.0148(3) Uani 1 1 d .
C21 C 0.73682(11) 0.4846(2) 0.24947(9) 0.0196(3) Uani 1 1 d .
H21A H 0.7870 0.4378 0.2290 0.024 Uiso 1 1 calc R
H21B H 0.7354 0.5991 0.2389 0.024 Uiso 1 1 calc R
C22 C 0.64208(12) 0.4136(2) 0.20450(10) 0.0242(4) Uani 1 1 d .
H22A H 0.6415 0.3020 0.2185 0.036 Uiso 1 1 calc R
H22B H 0.6320 0.4242 0.1459 0.036 Uiso 1 1 calc R
H22C H 0.5915 0.4684 0.2200 0.036 Uiso 1 1 calc R

loop_
_atom_site_aniso_label
_atom_site_aniso_U_11
_atom_site_aniso_U_22
_atom_site_aniso_U_33
_atom_site_aniso_U_23
_atom_site_aniso_U_13
_atom_site_aniso_U_12
S1 0.01659(18) 0.01693(18) 0.01131(16) 0.00060(13) 0.00390(13) 0.00126(14)
N1 0.0139(6) 0.0159(6) 0.0137(6) 0.0028(5) 0.0036(5) 0.0026(5)
O1 0.0184(5) 0.0214(6) 0.0231(6) 0.0068(5) 0.0051(4) 0.0057(5)
O2 0.0266(6) 0.0210(6) 0.0176(5) -0.0013(4) 0.0096(5) 0.0033(5)
O3 0.0183(5) 0.0237(6) 0.0133(5) 0.0027(4) 0.0012(4) 0.0005(4)
O4 0.0224(6) 0.0199(6) 0.0155(5) 0.0035(4) 0.0044(4) 0.0056(5)
O5 0.0183(5) 0.0234(6) 0.0110(5) 0.0017(4) 0.0054(4) 0.0049(4)
O6 0.0168(5) 0.0397(7) 0.0155(5) 0.0049(5) 0.0047(4) 0.0086(5)
O7 0.0192(5) 0.0318(7) 0.0146(5) 0.0035(5) 0.0072(4) 0.0096(5)
C1 0.0144(7) 0.0158(7) 0.0122(6) 0.0021(5) 0.0041(5) 0.0033(6)
C2 0.0134(7) 0.0213(8) 0.0097(6) -0.0002(6) 0.0044(5) 0.0022(6)
C3 0.0186(7) 0.0195(8) 0.0161(7) 0.0006(6) 0.0074(6) 0.0037(6)
C4 0.0221(8) 0.0208(8) 0.0183(7) -0.0029(6) 0.0088(6) -0.0018(6)
C5 0.0156(7) 0.0284(9) 0.0161(7) -0.0026(6) 0.0059(6) -0.0014(6)
C6 0.0145(7) 0.0259(8) 0.0129(6) 0.0018(6) 0.0052(5) 0.0043(6)
C7 0.0151(7) 0.0201(8) 0.0113(6) 0.0019(6) 0.0062(5) 0.0037(6)
C8 0.0136(7) 0.0218(8) 0.0126(6) 0.0021(6) 0.0058(5) 0.0039(6)
C9 0.0181(7) 0.0156(7) 0.0124(6) -0.0016(5) 0.0052(5) -0.0018(6)
C10 0.0175(7) 0.0183(7) 0.0153(7) 0.0006(6) 0.0019(6) 0.0013(6)
C11 0.0153(7) 0.0212(8) 0.0185(7) -0.0016(6) 0.0047(6) 0.0011(6)
C12 0.0189(7) 0.0186(8) 0.0138(7) -0.0025(6) 0.0038(6) -0.0040(6)
C13 0.0181(7) 0.0191(8) 0.0146(7) 0.0022(6) 0.0026(6) -0.0006(6)
C14 0.0159(7) 0.0184(7) 0.0163(7) 0.0010(6) 0.0035(6) 0.0022(6)
C15 0.0228(8) 0.0278(9) 0.0180(7) 0.0003(7) 0.0082(6) -0.0020(7)
C16 0.0135(7) 0.0214(8) 0.0126(7) 0.0034(6) 0.0037(5) 0.0054(6)
C17 0.0149(7) 0.0192(7) 0.0161(7) 0.0006(6) 0.0055(6) 0.0015(6)
C18 0.0247(8) 0.0279(9) 0.0147(7) -0.0004(6) 0.0080(6) 0.0071(7)
C19 0.0208(8) 0.0321(9) 0.0180(7) -0.0012(7) 0.0065(6) -0.0036(7)
C20 0.0135(7) 0.0175(7) 0.0131(6) 0.0007(5) 0.0034(5) -0.0004(6)
C21 0.0225(8) 0.0263(8) 0.0111(6) 0.0013(6) 0.0065(6) 0.0016(6)
C22 0.0246(8) 0.0299(9) 0.0169(7) -0.0018(7) 0.0041(6) 0.0011(7)

loop_
_atom_type_symbol
_atom_type_description
_atom_type_scat_dispersion_real
_atom_type_scat_dispersion_imag
_atom_type_scat_source
C C 0.0033 0.0016 'International Tables Vol C Tables 4.2.6.8 and 6.1.1.4'
H H 0.0000 0.0000 'International Tables Vol C Tables 4.2.6.8 and 6.1.1.4'
N N 0.0061 0.0033 'International Tables Vol C Tables 4.2.6.8 and 6.1.1.4'
O O 0.0106 0.0060 'International Tables Vol C Tables 4.2.6.8 and 6.1.1.4'
S S 0.1246 0.1234 'International Tables Vol C Tables 4.2.6.8 and 6.1.1.4'

loop_
_geom_angle_atom_site_label_1
_geom_angle_atom_site_label_2
_geom_angle_atom_site_label_3
_geom_angle
O2 S1 O3 120.55(7)
O2 S1 N1 107.47(7)
O3 S1 N1 104.18(7)
O2 S1 C9 109.42(7)
O3 S1 C9 108.42(7)
N1 S1 C9 105.78(7)
C8 N1 C1 113.15(12)
C8 N1 S1 124.79(11)
C1 N1 S1 122.03(10)
C20 O5 C21 116.28(12)
C17 O7 C18 116.69(12)
N1 C1 C2 101.07(11)
N1 C1 C16 113.69(12)
C2 C1 C16 112.37(12)
N1 C1 C20 113.07(12)
C2 C1 C20 108.05(12)
C16 C1 C20 108.39(11)
C3 C2 C7 121.43(14)
C3 C2 C1 128.00(14)
C7 C2 C1 110.57(13)
C2 C3 C4 117.57(14)
C2 C3 H3 121.2
C4 C3 H3 121.2
C5 C4 C3 121.14(15)
C5 C4 H4 119.4
C3 C4 H4 119.4
C6 C5 C4 120.72(15)
C6 C5 H5 119.6
C4 C5 H5 119.6
C5 C6 C7 117.81(14)
C5 C6 H6 121.1
C7 C6 H6 121.1
C2 C7 C6 121.35(15)
C2 C7 C8 109.72(13)
C6 C7 C8 128.93(14)
O1 C8 N1 124.97(14)
O1 C8 C7 130.03(14)
N1 C8 C7 105.00(12)
C14 C9 C10 121.46(14)
C14 C9 S1 119.97(12)
C10 C9 S1 118.58(12)
C11 C10 C9 118.68(14)
C11 C10 H10 120.7
C9 C10 H10 120.7
C10 C11 C12 121.30(14)
C10 C11 H11 119.4
C12 C11 H11 119.4
C11 C12 C13 118.81(14)
C11 C12 C15 119.70(14)
C13 C12 C15 121.45(14)
C14 C13 C12 121.03(14)
C14 C13 H13 119.5
C12 C13 H13 119.5
C13 C14 C9 118.67(14)
C13 C14 H14 120.7
C9 C14 H14 120.7
C12 C15 H15A 109.5
C12 C15 H15B 109.5
H15A C15 H15B 109.5
C12 C15 H15C 109.5
H15A C15 H15C 109.5
H15B C15 H15C 109.5
C17 C16 C1 115.05(12)
C17 C16 H16A 108.5
C1 C16 H16A 108.5
C17 C16 H16B 108.5
C1 C16 H16B 108.5
H16A C16 H16B 107.5
O6 C17 O7 124.39(14)
O6 C17 C16 126.60(14)
O7 C17 C16 108.98(12)
O7 C18 C19 112.36(14)
O7 C18 H18A 109.1
C19 C18 H18A 109.1
O7 C18 H18B 109.1
C19 C18 H18B 109.1
H18A C18 H18B 107.9
C18 C19 H19A 109.5
C18 C19 H19B 109.5
H19A C19 H19B 109.5
C18 C19 H19C 109.5
H19A C19 H19C 109.5
H19B C19 H19C 109.5
O4 C20 O5 125.74(13)
O4 C20 C1 122.00(13)
O5 C20 C1 112.13(12)
O5 C21 C22 111.38(13)
O5 C21 H21A 109.4
C22 C21 H21A 109.4
O5 C21 H21B 109.4
C22 C21 H21B 109.4
H21A C21 H21B 108.0
C21 C22 H22A 109.5
C21 C22 H22B 109.5
H22A C22 H22B 109.5
C21 C22 H22C 109.5
H22A C22 H22C 109.5
H22B C22 H22C 109.5

loop_
_geom_bond_atom_site_label_1
_geom_bond_atom_site_label_2
_geom_bond_distance
S1 O2 1.4342(12)
S1 O3 1.4412(11)
S1 N1 1.6737(13)
S1 C9 1.7638(15)
N1 C8 1.4289(18)
N1 C1 1.4813(19)
O1 C8 1.2150(19)
O4 C20 1.2109(18)
O5 C20 1.3375(18)
O5 C21 1.4754(17)
O6 C17 1.2089(19)
O7 C17 1.3487(18)
O7 C18 1.4732(18)
C1 C2 1.530(2)
C1 C16 1.547(2)
C1 C20 1.5531(19)
C2 C3 1.389(2)
C2 C7 1.391(2)
C3 C4 1.404(2)
C3 H3 0.9500
C4 C5 1.403(2)
C4 H4 0.9500
C5 C6 1.396(2)
C5 H5 0.9500
C6 C7 1.397(2)
C6 H6 0.9500
C7 C8 1.483(2)
C9 C14 1.398(2)
C9 C10 1.400(2)
C10 C11 1.388(2)
C10 H10 0.9500
C11 C12 1.401(2)
C11 H11 0.9500
C12 C13 1.402(2)
C12 C15 1.513(2)
C13 C14 1.395(2)
C13 H13 0.9500
C14 H14 0.9500
C15 H15A 0.9800
C15 H15B 0.9800
C15 H15C 0.9800
C16 C17 1.525(2)
C16 H16A 0.9900
C16 H16B 0.9900
C18 C19 1.511(2)
C18 H18A 0.9900
C18 H18B 0.9900
C19 H19A 0.9800
C19 H19B 0.9800
C19 H19C 0.9800
C21 C22 1.515(2)
C21 H21A 0.9900
C21 H21B 0.9900
C22 H22A 0.9800
C22 H22B 0.9800
C22 H22C 0.9800

loop_
_geom_torsion_atom_site_label_1
_geom_torsion_atom_site_label_2
_geom_torsion_atom_site_label_3
_geom_torsion_atom_site_label_4
_geom_torsion
O2 S1 N1 C8 -40.97(13)
O3 S1 N1 C8 -169.95(11)
C9 S1 N1 C8 75.84(13)
O2 S1 N1 C1 141.35(11)
O3 S1 N1 C1 12.38(13)
C9 S1 N1 C1 -101.83(12)
C8 N1 C1 C2 7.02(15)
S1 N1 C1 C2 -175.06(9)
C8 N1 C1 C16 -113.60(14)
S1 N1 C1 C16 64.32(15)
C8 N1 C1 C20 122.26(13)
S1 N1 C1 C20 -59.82(15)
N1 C1 C2 C3 176.01(14)
C16 C1 C2 C3 -62.44(19)
C20 C1 C2 C3 57.09(19)
N1 C1 C2 C7 -4.25(15)
C16 C1 C2 C7 117.30(14)
C20 C1 C2 C7 -123.17(13)
C7 C2 C3 C4 -0.1(2)
C1 C2 C3 C4 179.62(13)
C2 C3 C4 C5 0.1(2)
C3 C4 C5 C6 -0.1(2)
C4 C5 C6 C7 0.0(2)
C3 C2 C7 C6 0.1(2)
C1 C2 C7 C6 -179.69(13)
C3 C2 C7 C8 -179.95(13)
C1 C2 C7 C8 0.29(16)
C5 C6 C7 C2 0.0(2)
C5 C6 C7 C8 179.99(14)
C1 N1 C8 O1 172.67(14)
S1 N1 C8 O1 -5.2(2)
C1 N1 C8 C7 -7.09(15)
S1 N1 C8 C7 175.05(10)
C2 C7 C8 O1 -175.72(15)
C6 C7 C8 O1 4.3(3)
C2 C7 C8 N1 4.02(16)
C6 C7 C8 N1 -176.01(14)
O2 S1 C9 C14 36.75(14)
O3 S1 C9 C14 170.02(12)
N1 S1 C9 C14 -78.73(14)
O2 S1 C9 C10 -143.42(12)
O3 S1 C9 C10 -10.15(15)
N1 S1 C9 C10 101.09(13)
C14 C9 C10 C11 1.5(2)
S1 C9 C10 C11 -178.35(12)
C9 C10 C11 C12 0.6(2)
C10 C11 C12 C13 -2.2(2)
C10 C11 C12 C15 175.72(15)
C11 C12 C13 C14 1.7(2)
C15 C12 C13 C14 -176.10(15)
C12 C13 C14 C9 0.2(2)
C10 C9 C14 C13 -1.9(2)
S1 C9 C14 C13 177.95(12)
N1 C1 C16 C17 54.29(17)
C2 C1 C16 C17 -59.74(17)
C20 C1 C16 C17 -179.07(13)
C18 O7 C17 O6 7.7(2)
C18 O7 C17 C16 -170.42(13)
C1 C16 C17 O6 3.0(2)
C1 C16 C17 O7 -178.96(13)
C17 O7 C18 C19 -84.10(17)
C21 O5 C20 O4 -5.8(2)
C21 O5 C20 C1 178.33(12)
N1 C1 C20 O4 154.43(14)
C2 C1 C20 O4 -94.58(16)
C16 C1 C20 O4 27.44(19)
N1 C1 C20 O5 -29.52(17)
C2 C1 C20 O5 81.47(15)
C16 C1 C20 O5 -156.51(12)
C20 O5 C21 C22 -77.53(17)
